data_4341486
loop_
_publ_author_name
'Bhardwaj, Vimal K.'
'Singh, Ajnesh'

_publ_section_title
;
 Comparative DNA Binding Abilities and Phosphatase-Like Activities of
 Mono-, Di-, and Trinuclear Ni(II) Complexes: The Influence of Ligand
 Denticity, Metal-Metal Distance, and Coordinating Solvent/Anion on
 Kinetics Studies.
;
_journal_issue 19
_journal_name_full 'Inorganic chemistry'
_journal_page_first 10731
_journal_page_last 10742
_journal_paper_doi 10.1021/ic501961d
_journal_volume 53
_journal_year 2014
_chemical_formula_moiety 'C38 H36 N12 Ni2 O14'
_chemical_formula_sum 'C38 H36 N12 Ni2 O14'
_chemical_formula_weight 1002.21
_chemical_melting_point ?
_chemical_name_systematic
;
 ?
;
_space_group_IT_number 2
_symmetry_cell_setting triclinic
_symmetry_space_group_name_Hall '-P 1'
_symmetry_space_group_name_H-M 'P -1'
_atom_sites_solution_hydrogens geom
_atom_sites_solution_primary direct
_atom_sites_solution_secondary difmap
_audit_creation_method SHELXL-97
_cell_angle_alpha 99.617(2)
_cell_angle_beta 101.878(3)
_cell_angle_gamma 98.525(3)
_cell_formula_units_Z 2
_cell_length_a 10.2820(5)
_cell_length_b 11.0297(6)
_cell_length_c 19.1468(10)
_cell_measurement_reflns_used 2256
_cell_measurement_temperature 293(2)
_cell_measurement_theta_max 26.00
_cell_measurement_theta_min 2.53
_cell_volume 2057.16(19)
_computing_cell_refinement 'APEX2 (Bruker, 2010); SAINT (Bruker, 2009)'
_computing_data_collection 'APEX2 (Bruker, 2010)'
_computing_data_reduction 'SAINT (Bruker, 2009);XPREP(Sheldrick,2008)'
_computing_molecular_graphics 'XP (Siemens)'
_computing_publication_material SHELXL-97
_computing_structure_refinement 'SHELXTL (Sheldrick, 2008), OLEX2 (2009)'
_computing_structure_solution 'SHELXS-97 (Sheldrick, 2008)'
_diffrn_ambient_temperature 293(2)
_diffrn_measured_fraction_theta_full 0.990
_diffrn_measured_fraction_theta_max 0.990
_diffrn_measurement_device_type 'Bruker D8 Venture PHOTON 100 CMOS'
_diffrn_measurement_method 'phi scan'
_diffrn_radiation_monochromator mirrors
_diffrn_radiation_source 'INCOATEC Imus micro-focus source'
_diffrn_radiation_type MoK\a
_diffrn_radiation_wavelength 0.71073
_diffrn_reflns_av_R_equivalents 0.1690
_diffrn_reflns_av_sigmaI/netI 0.1687
_diffrn_reflns_limit_h_max 12
_diffrn_reflns_limit_h_min -12
_diffrn_reflns_limit_k_max 13
_diffrn_reflns_limit_k_min -13
_diffrn_reflns_limit_l_max 23
_diffrn_reflns_limit_l_min -23
_diffrn_reflns_number 44082
_diffrn_reflns_theta_full 26.00
_diffrn_reflns_theta_max 26.00
_diffrn_reflns_theta_min 2.53
_exptl_absorpt_coefficient_mu 1.000
_exptl_absorpt_correction_T_max 0.802
_exptl_absorpt_correction_T_min 0.710
_exptl_absorpt_correction_type multi-scan
_exptl_absorpt_process_details 'SADABS; (sheldrick, 2003)'
_exptl_crystal_colour green
_exptl_crystal_density_diffrn 1.618
_exptl_crystal_density_method 'not measured'
_exptl_crystal_description flacks
_exptl_crystal_F_000 1032
_exptl_crystal_size_max 0.5
_exptl_crystal_size_mid 0.3
_exptl_crystal_size_min 0.2
_refine_diff_density_max 0.922
_refine_diff_density_min -0.388
_refine_diff_density_rms 0.088
_refine_ls_extinction_method none
_refine_ls_goodness_of_fit_ref 0.935
_refine_ls_hydrogen_treatment constr
_refine_ls_matrix_type full
_refine_ls_number_parameters 597
_refine_ls_number_reflns 8014
_refine_ls_number_restraints 0
_refine_ls_restrained_S_all 0.935
_refine_ls_R_factor_all 0.2017
_refine_ls_R_factor_gt 0.0782
_refine_ls_shift/su_max 0.001
_refine_ls_shift/su_mean 0.000
_refine_ls_structure_factor_coef Fsqd
_refine_ls_weighting_details 'calc w=1/[\s^2^(Fo^2^)+(0.0898P)^2^+0.0000P] where P=(Fo^2^+2Fc^2^)/3'
_refine_ls_weighting_scheme calc
_refine_ls_wR_factor_gt 0.1527
_refine_ls_wR_factor_ref 0.1807
_reflns_number_gt 3628
_reflns_number_total 8014
_reflns_threshold_expression >2sigma(I)
_cod_data_source_file ic501961d_si_004.cif
_cod_data_source_block vk18
_cod_depositor_comments
;
The following automatic conversions were performed:

'_chemical_melting_point' value 'not measured' was changed to '?' -
the value is undefined or not given.

'_symmetry_cell_setting' value
'Triclinic' changed to 'triclinic' according to
/usr/data/users/saulius/crontab/automatic-downloads/current/ACS/lib/dictionaries/cif_core.dic
dictionary named 'cif_core.dic' version 2.4.2 from 2011-04-26.

Automatic conversion script
Id: cif_fix_values 2827 2014-09-09 07:05:25Z andrius 
;
_cod_original_cell_volume 2057.16(18)
_cod_original_sg_symbol_H-M P-1
_cod_database_code 4341486

loop_
_symmetry_equiv_pos_as_xyz
'x, y, z'
'-x, -y, -z'

loop_
_atom_site_label
_atom_site_type_symbol
_atom_site_fract_x
_atom_site_fract_y
_atom_site_fract_z
_atom_site_U_iso_or_equiv
_atom_site_adp_type
_atom_site_occupancy
_atom_site_symmetry_multiplicity
_atom_site_calc_flag
_atom_site_refinement_flags
Ni1 Ni 0.29140(7) 0.35000(6) 0.80435(4) 0.0415(3) Uani 1 1 d .
Ni2 Ni 0.42288(8) 0.52114(7) 0.70922(4) 0.0516(3) Uani 1 1 d .
N1 N 0.6046(5) 0.5299(5) 0.7864(3) 0.0539(14) Uani 1 1 d .
H1A H 0.6067 0.4480 0.7873 0.065 Uiso 1 1 calc R
N2 N 0.4763(4) 0.4154(4) 0.8810(2) 0.0390(12) Uani 1 1 d .
N3 N 0.6936(7) -0.0267(6) 0.9788(3) 0.0652(16) Uani 1 1 d .
N4 N 0.5421(5) 0.4805(5) 0.6405(3) 0.0591(14) Uani 1 1 d .
N5 N 0.1604(8) 0.1122(7) 0.3880(3) 0.0786(19) Uani 1 1 d .
N6 N -0.0524(5) 0.2344(4) 0.8476(3) 0.0468(13) Uani 1 1 d .
N7 N 0.1154(4) 0.2751(4) 0.7214(2) 0.0426(12) Uani 1 1 d .
N8 N 0.2827(7) -0.1074(6) 0.5131(4) 0.087(2) Uani 1 1 d .
N9 N 0.1960(4) 0.4002(4) 0.8856(2) 0.0402(12) Uani 1 1 d .
N10 N -0.0502(6) 0.8501(5) 0.8432(4) 0.0658(17) Uani 1 1 d .
N6A N -0.1256(6) 0.3103(5) 0.8755(3) 0.0558(14) Uani 1 1 d .
O1 O 0.7979(6) 0.0407(5) 1.0151(3) 0.0862(17) Uani 1 1 d .
O2 O 0.6670(5) -0.1410(5) 0.9751(3) 0.0812(15) Uani 1 1 d .
O3 O 0.2986(4) 0.1765(3) 0.8199(2) 0.0501(11) Uani 1 1 d .
O4 O 0.2541(7) 0.0591(6) 0.3771(3) 0.125(2) Uani 1 1 d .
O5 O 0.0445(6) 0.0688(5) 0.3572(3) 0.0900(17) Uani 1 1 d .
O6 O 0.2683(4) 0.5013(4) 0.6240(2) 0.0642(12) Uani 1 1 d .
O7 O -0.0978(6) 0.8446(5) 0.8952(3) 0.0898(18) Uani 1 1 d .
O8 O -0.0769(6) 0.9200(5) 0.8017(3) 0.1003(19) Uani 1 1 d .
O9 O 0.2909(4) 0.5232(3) 0.77863(19) 0.0456(10) Uani 1 1 d .
O10 O 0.1689(6) -0.1469(6) 0.4778(3) 0.111(2) Uani 1 1 d .
O11 O 0.3770(6) -0.1589(5) 0.5031(3) 0.120(2) Uani 1 1 d .
O12 O 0.3965(4) 0.3289(3) 0.7243(2) 0.0471(10) Uani 1 1 d .
O13 O -0.2137(5) 0.3425(5) 0.8323(3) 0.0770(15) Uani 1 1 d .
O14 O -0.1015(4) 0.3444(4) 0.9419(3) 0.0695(13) Uani 1 1 d .
N11 N 0.4710(7) 0.7115(6) 0.7230(4) 0.086(3) Uani 1 1 d .
C1 C 0.6405(7) 0.5907(6) 0.8646(3) 0.0615(19) Uani 1 1 d .
H1B H 0.6556 0.6809 0.8692 0.074 Uiso 1 1 calc R
H1C H 0.7242 0.5689 0.8884 0.074 Uiso 1 1 calc R
C2 C 0.5298(6) 0.5511(5) 0.9028(3) 0.0545(17) Uani 1 1 d .
H2A H 0.5660 0.5731 0.9552 0.065 Uiso 1 1 calc R
H2B H 0.4567 0.5961 0.8909 0.065 Uiso 1 1 calc R
C3 C 0.5457(6) 0.3459(5) 0.9129(3) 0.0428(15) Uani 1 1 d .
H3A H 0.6244 0.3869 0.9473 0.051 Uiso 1 1 calc R
C4 C 0.5175(6) 0.2109(5) 0.9026(3) 0.0408(14) Uani 1 1 d .
C5 C 0.6116(6) 0.1541(6) 0.9408(3) 0.0470(16) Uani 1 1 d .
H5A H 0.6916 0.2035 0.9703 0.056 Uiso 1 1 calc R
C6 C 0.5909(6) 0.0280(6) 0.9365(3) 0.0521(17) Uani 1 1 d .
C7 C 0.4712(7) -0.0480(6) 0.8943(3) 0.0560(18) Uani 1 1 d .
H7A H 0.4566 -0.1340 0.8920 0.067 Uiso 1 1 calc R
C8 C 0.3758(6) 0.0046(5) 0.8566(3) 0.0497(16) Uani 1 1 d .
H8A H 0.2956 -0.0470 0.8289 0.060 Uiso 1 1 calc R
C9 C 0.3926(6) 0.1335(5) 0.8573(3) 0.0436(15) Uani 1 1 d .
C10 C 0.7166(7) 0.5673(6) 0.7515(4) 0.0639(19) Uani 1 1 d .
H10A H 0.8001 0.5505 0.7789 0.077 Uiso 1 1 calc R
H10B H 0.7285 0.6565 0.7526 0.077 Uiso 1 1 calc R
C11 C 0.6879(7) 0.4975(7) 0.6741(4) 0.073(2) Uani 1 1 d .
H11A H 0.7399 0.5440 0.6469 0.088 Uiso 1 1 calc R
H11B H 0.7144 0.4164 0.6728 0.088 Uiso 1 1 calc R
C12 C 0.4979(7) 0.4105(6) 0.5768(4) 0.0608(18) Uani 1 1 d .
H12A H 0.5616 0.3831 0.5529 0.073 Uiso 1 1 calc R
C13 C 0.3560(7) 0.3705(6) 0.5390(3) 0.0576(17) Uani 1 1 d .
C14 C 0.3236(7) 0.2727(7) 0.4795(3) 0.066(2) Uani 1 1 d .
H14A H 0.3928 0.2391 0.4636 0.080 Uiso 1 1 calc R
C15 C 0.1910(7) 0.2235(7) 0.4430(4) 0.0631(19) Uani 1 1 d .
C16 C 0.0883(7) 0.2789(7) 0.4633(4) 0.068(2) Uani 1 1 d .
H16A H -0.0008 0.2495 0.4371 0.081 Uiso 1 1 calc R
C17 C 0.1172(7) 0.3758(7) 0.5212(4) 0.069(2) Uani 1 1 d .
H17A H 0.0469 0.4132 0.5327 0.083 Uiso 1 1 calc R
C18 C 0.2498(7) 0.4228(6) 0.5651(4) 0.0572(18) Uani 1 1 d .
C19 C -0.0805(6) 0.1973(6) 0.7682(3) 0.0542(17) Uani 1 1 d .
H19A H -0.1779 0.1783 0.7491 0.065 Uiso 1 1 calc R
H19B H -0.0469 0.1207 0.7561 0.065 Uiso 1 1 calc R
C20 C -0.0214(6) 0.2910(5) 0.7300(3) 0.0475(16) Uani 1 1 d .
H20A H -0.0806 0.2829 0.6823 0.057 Uiso 1 1 calc R
H20B H -0.0160 0.3746 0.7576 0.057 Uiso 1 1 calc R
C21 C 0.1188(6) 0.2037(5) 0.6609(3) 0.0467(16) Uani 1 1 d .
H21A H 0.0367 0.1755 0.6266 0.056 Uiso 1 1 calc R
C22 C 0.2337(6) 0.1637(5) 0.6411(3) 0.0419(15) Uani 1 1 d .
C23 C 0.2102(6) 0.0581(6) 0.5874(3) 0.0565(18) Uani 1 1 d .
H23A H 0.1216 0.0203 0.5635 0.068 Uiso 1 1 calc R
C24 C 0.3153(7) 0.0071(6) 0.5682(3) 0.0578(18) Uani 1 1 d .
C25 C 0.4457(7) 0.0612(6) 0.6013(4) 0.0627(19) Uani 1 1 d .
H25A H 0.5166 0.0263 0.5885 0.075 Uiso 1 1 calc R
C26 C 0.4712(6) 0.1682(6) 0.6542(4) 0.0609(19) Uani 1 1 d .
H26A H 0.5605 0.2048 0.6772 0.073 Uiso 1 1 calc R
C27 C 0.3679(6) 0.2238(5) 0.6745(3) 0.0442(15) Uani 1 1 d .
C28 C 0.0609(6) 0.2021(5) 0.8974(3) 0.0522(17) Uani 1 1 d .
H28A H 0.0984 0.1394 0.8701 0.063 Uiso 1 1 calc R
H28B H 0.0267 0.1656 0.9343 0.063 Uiso 1 1 calc R
C29 C 0.1736(6) 0.3154(5) 0.9349(3) 0.0500(17) Uani 1 1 d .
H29A H 0.1497 0.3605 0.9769 0.060 Uiso 1 1 calc R
H29B H 0.2569 0.2866 0.9520 0.060 Uiso 1 1 calc R
C30 C 0.1575(6) 0.5046(5) 0.8997(3) 0.0448(15) Uani 1 1 d .
H30A H 0.1312 0.5228 0.9433 0.054 Uiso 1 1 calc R
C31 C 0.1509(6) 0.5975(5) 0.8545(3) 0.0420(15) Uani 1 1 d .
C32 C 0.0712(6) 0.6844(5) 0.8716(3) 0.0455(16) Uani 1 1 d .
H32A H 0.0389 0.6879 0.9137 0.055 Uiso 1 1 calc R
C33 C 0.0411(6) 0.7641(5) 0.8263(4) 0.0525(17) Uani 1 1 d .
C34 C 0.0873(6) 0.7610(5) 0.7633(4) 0.0557(18) Uani 1 1 d .
H34A H 0.0628 0.8147 0.7324 0.067 Uiso 1 1 calc R
C35 C 0.1686(6) 0.6796(6) 0.7466(3) 0.0525(17) Uani 1 1 d .
H35A H 0.1993 0.6779 0.7040 0.063 Uiso 1 1 calc R
C36 C 0.2065(6) 0.5986(5) 0.7923(3) 0.0417(15) Uani 1 1 d .
C38 C 0.6038(10) 0.9417(8) 0.7507(5) 0.119(3) Uani 1 1 d .
H38A H 0.6714 0.9513 0.7950 0.178 Uiso 1 1 calc R
H38B H 0.5455 1.0009 0.7572 0.178 Uiso 1 1 calc R
H38C H 0.6469 0.9562 0.7121 0.178 Uiso 1 1 calc R
C37 C 0.5184(11) 0.8059(12) 0.7306(5) 0.100(3) Uani 1 1 d .

loop_
_atom_site_aniso_label
_atom_site_aniso_U_11
_atom_site_aniso_U_22
_atom_site_aniso_U_33
_atom_site_aniso_U_23
_atom_site_aniso_U_13
_atom_site_aniso_U_12
Ni1 0.0308(5) 0.0381(5) 0.0481(5) -0.0060(3) 0.0035(4) 0.0086(3)
Ni2 0.0389(5) 0.0501(5) 0.0616(6) -0.0022(4) 0.0129(4) 0.0094(4)
N1 0.041(3) 0.047(3) 0.063(4) -0.006(3) 0.010(3) 0.000(3)
N2 0.031(3) 0.030(3) 0.049(3) -0.002(2) 0.002(2) 0.007(2)
N3 0.071(5) 0.067(5) 0.067(4) 0.014(3) 0.019(4) 0.038(4)
N4 0.052(4) 0.058(4) 0.061(4) -0.003(3) 0.012(3) 0.011(3)
N5 0.071(5) 0.107(6) 0.054(4) -0.003(4) 0.012(4) 0.033(5)
N6 0.029(3) 0.046(3) 0.060(4) -0.007(3) 0.010(3) 0.009(2)
N7 0.027(3) 0.045(3) 0.051(3) -0.002(2) 0.004(2) 0.011(2)
N8 0.060(5) 0.086(5) 0.100(5) -0.036(4) 0.031(4) 0.015(4)
N9 0.034(3) 0.042(3) 0.038(3) -0.001(2) 0.003(2) 0.005(2)
N10 0.048(4) 0.041(4) 0.104(5) 0.003(4) 0.012(4) 0.013(3)
N6A 0.045(4) 0.053(4) 0.067(4) -0.002(3) 0.020(3) 0.011(3)
O1 0.066(4) 0.079(4) 0.102(4) 0.007(3) -0.010(3) 0.032(3)
O2 0.095(4) 0.060(3) 0.101(4) 0.022(3) 0.027(3) 0.042(3)
O3 0.040(3) 0.040(2) 0.057(3) -0.0019(19) -0.006(2) 0.006(2)
O4 0.095(5) 0.155(6) 0.094(4) -0.055(4) 0.004(4) 0.044(4)
O5 0.074(4) 0.107(4) 0.074(4) -0.006(3) 0.005(3) 0.015(3)
O6 0.056(3) 0.075(3) 0.059(3) -0.004(2) 0.011(2) 0.028(2)
O7 0.080(4) 0.075(4) 0.128(5) 0.004(3) 0.055(4) 0.032(3)
O8 0.099(5) 0.072(4) 0.154(5) 0.036(4) 0.047(4) 0.053(3)
O9 0.039(2) 0.048(2) 0.050(2) 0.0023(19) 0.012(2) 0.017(2)
O10 0.064(4) 0.123(5) 0.109(4) -0.062(4) 0.007(3) 0.013(4)
O11 0.085(4) 0.092(4) 0.162(6) -0.048(4) 0.037(4) 0.023(4)
O12 0.033(2) 0.042(2) 0.059(3) -0.008(2) 0.010(2) 0.0031(19)
O13 0.053(3) 0.097(4) 0.090(4) 0.013(3) 0.023(3) 0.041(3)
O14 0.058(3) 0.083(3) 0.059(3) -0.015(3) 0.022(2) 0.005(3)
N11 0.063(5) 0.043(4) 0.147(7) -0.009(4) 0.042(4) 0.005(4)
C1 0.056(5) 0.050(4) 0.066(5) -0.006(3) 0.009(4) -0.001(3)
C2 0.047(4) 0.045(4) 0.061(4) -0.006(3) 0.005(3) 0.005(3)
C3 0.023(3) 0.043(4) 0.052(4) -0.007(3) 0.005(3) -0.003(3)
C4 0.030(3) 0.044(4) 0.047(4) 0.003(3) 0.009(3) 0.010(3)
C5 0.041(4) 0.049(4) 0.047(4) -0.001(3) 0.007(3) 0.013(3)
C6 0.049(4) 0.048(4) 0.060(4) 0.008(3) 0.008(4) 0.022(4)
C7 0.066(5) 0.036(4) 0.064(4) 0.007(3) 0.013(4) 0.011(4)
C8 0.040(4) 0.036(4) 0.066(4) 0.004(3) 0.003(3) 0.006(3)
C9 0.041(4) 0.034(4) 0.052(4) -0.006(3) 0.011(3) 0.008(3)
C10 0.047(4) 0.063(5) 0.073(5) 0.004(4) 0.010(4) 0.004(4)
C11 0.040(4) 0.079(5) 0.090(6) -0.008(4) 0.016(4) 0.006(4)
C12 0.049(5) 0.071(5) 0.065(5) 0.007(4) 0.022(4) 0.017(4)
C13 0.052(5) 0.065(4) 0.052(4) 0.001(3) 0.012(3) 0.013(4)
C14 0.063(5) 0.087(5) 0.054(4) 0.009(4) 0.024(4) 0.023(4)
C15 0.056(5) 0.076(5) 0.052(4) -0.002(4) 0.011(4) 0.019(4)
C16 0.058(5) 0.084(5) 0.059(5) 0.010(4) 0.005(4) 0.024(4)
C17 0.060(5) 0.082(5) 0.064(5) -0.001(4) 0.011(4) 0.037(4)
C18 0.056(5) 0.073(5) 0.048(4) 0.009(4) 0.014(4) 0.027(4)
C19 0.038(4) 0.050(4) 0.062(4) -0.010(3) 0.005(3) 0.004(3)
C20 0.031(4) 0.048(4) 0.057(4) -0.003(3) 0.004(3) 0.014(3)
C21 0.036(4) 0.049(4) 0.043(4) -0.012(3) -0.001(3) 0.010(3)
C22 0.031(4) 0.045(4) 0.044(4) -0.005(3) 0.005(3) 0.011(3)
C23 0.041(4) 0.061(4) 0.054(4) -0.016(3) 0.007(3) 0.004(3)
C24 0.043(4) 0.058(4) 0.068(4) -0.014(3) 0.021(4) 0.012(4)
C25 0.037(4) 0.066(5) 0.080(5) -0.012(4) 0.021(4) 0.013(4)
C26 0.030(4) 0.057(4) 0.082(5) -0.018(4) 0.011(3) 0.006(3)
C27 0.040(4) 0.039(4) 0.049(4) -0.004(3) 0.006(3) 0.012(3)
C28 0.051(4) 0.051(4) 0.056(4) 0.010(3) 0.012(3) 0.016(3)
C29 0.039(4) 0.052(4) 0.050(4) -0.004(3) -0.002(3) 0.015(3)
C30 0.036(4) 0.043(4) 0.046(4) -0.010(3) 0.005(3) 0.004(3)
C31 0.032(3) 0.033(3) 0.051(4) -0.010(3) 0.005(3) 0.004(3)
C32 0.032(4) 0.033(3) 0.066(4) -0.007(3) 0.017(3) 0.000(3)
C33 0.032(4) 0.035(4) 0.084(5) -0.008(4) 0.019(4) 0.003(3)
C34 0.043(4) 0.040(4) 0.080(5) 0.010(3) 0.005(4) 0.011(3)
C35 0.042(4) 0.050(4) 0.062(4) 0.003(3) 0.008(3) 0.012(3)
C36 0.029(3) 0.038(4) 0.049(4) -0.007(3) 0.004(3) 0.002(3)
C38 0.121(8) 0.087(7) 0.156(9) 0.028(6) 0.055(7) 0.006(6)
C37 0.108(9) 0.153(10) 0.075(6) 0.034(7) 0.049(6) 0.081(9)

loop_
_atom_type_symbol
_atom_type_description
_atom_type_scat_dispersion_real
_atom_type_scat_dispersion_imag
_atom_type_scat_source
C C 0.0033 0.0016 'International Tables Vol C Tables 4.2.6.8 and 6.1.1.4'
H H 0.0000 0.0000 'International Tables Vol C Tables 4.2.6.8 and 6.1.1.4'
N N 0.0061 0.0033 'International Tables Vol C Tables 4.2.6.8 and 6.1.1.4'
O O 0.0106 0.0060 'International Tables Vol C Tables 4.2.6.8 and 6.1.1.4'
Ni Ni 0.3393 1.1124 'International Tables Vol C Tables 4.2.6.8 and 6.1.1.4'

loop_
_geom_angle_atom_site_label_1
_geom_angle_atom_site_label_2
_geom_angle_atom_site_label_3
_geom_angle
O3 Ni1 N9 96.27(18)
O3 Ni1 O9 174.02(16)
N9 Ni1 O9 89.64(17)
O3 Ni1 O12 92.01(16)
N9 Ni1 O12 171.14(17)
O9 Ni1 O12 82.15(15)
O3 Ni1 N2 89.68(16)
N9 Ni1 N2 88.27(17)
O9 Ni1 N2 91.44(16)
O12 Ni1 N2 88.63(16)
O3 Ni1 N7 88.12(16)
N9 Ni1 N7 96.73(18)
O9 Ni1 N7 90.26(16)
O12 Ni1 N7 86.66(16)
N2 Ni1 N7 174.74(18)
O6 Ni2 N4 89.4(2)
O6 Ni2 N11 94.7(3)
N4 Ni2 N11 96.7(3)
O6 Ni2 O9 90.29(16)
N4 Ni2 O9 168.16(18)
N11 Ni2 O9 95.1(2)
O6 Ni2 N1 170.16(19)
N4 Ni2 N1 80.9(2)
N11 Ni2 N1 88.0(3)
O9 Ni2 N1 98.93(17)
O6 Ni2 O12 98.65(16)
N4 Ni2 O12 89.79(18)
N11 Ni2 O12 165.3(3)
O9 Ni2 O12 78.55(14)
N1 Ni2 O12 79.99(17)
C1 N1 C10 110.4(5)
C1 N1 Ni2 127.4(4)
C10 N1 Ni2 106.5(4)
C1 N1 H1A 103.2
C10 N1 H1A 103.2
Ni2 N1 H1A 103.2
C3 N2 C2 116.2(5)
C3 N2 Ni1 124.4(4)
C2 N2 Ni1 119.4(4)
O1 N3 O2 124.0(6)
O1 N3 C6 119.3(6)
O2 N3 C6 116.7(6)
C12 N4 C11 117.3(6)
C12 N4 Ni2 123.5(5)
C11 N4 Ni2 116.1(4)
O5 N5 O4 122.1(7)
O5 N5 C15 119.6(7)
O4 N5 C15 118.2(7)
N6A N6 C19 117.7(5)
N6A N6 C28 118.5(5)
C19 N6 C28 123.5(5)
C21 N7 C20 115.4(5)
C21 N7 Ni1 121.7(4)
C20 N7 Ni1 122.7(4)
O10 N8 O11 122.1(6)
O10 N8 C24 120.9(6)
O11 N8 C24 117.0(7)
C30 N9 C29 115.3(5)
C30 N9 Ni1 125.1(4)
C29 N9 Ni1 119.6(4)
O7 N10 O8 123.7(7)
O7 N10 C33 118.8(7)
O8 N10 C33 117.5(7)
O14 N6A O13 124.2(6)
O14 N6A N6 118.6(6)
O13 N6A N6 117.2(6)
C9 O3 Ni1 130.4(4)
C18 O6 Ni2 124.2(4)
C36 O9 Ni1 126.4(4)
C36 O9 Ni2 131.9(4)
Ni1 O9 Ni2 100.45(16)
C27 O12 Ni1 120.4(4)
C27 O12 Ni2 128.9(4)
Ni1 O12 Ni2 97.62(15)
C37 N11 Ni2 166.9(9)
N1 C1 C2 111.9(5)
N1 C1 H1B 109.2
C2 C1 H1B 109.2
N1 C1 H1C 109.2
C2 C1 H1C 109.2
H1B C1 H1C 107.9
N2 C2 C1 111.5(5)
N2 C2 H2A 109.3
C1 C2 H2A 109.3
N2 C2 H2B 109.3
C1 C2 H2B 109.3
H2A C2 H2B 108.0
N2 C3 C4 128.0(5)
N2 C3 H3A 116.0
C4 C3 H3A 116.0
C5 C4 C3 118.0(5)
C5 C4 C9 118.6(5)
C3 C4 C9 123.3(5)
C6 C5 C4 122.0(6)
C6 C5 H5A 119.0
C4 C5 H5A 119.0
C5 C6 C7 120.5(6)
C5 C6 N3 119.5(6)
C7 C6 N3 120.0(6)
C8 C7 C6 119.2(6)
C8 C7 H7A 120.4
C6 C7 H7A 120.4
C7 C8 C9 123.0(6)
C7 C8 H8A 118.5
C9 C8 H8A 118.5
O3 C9 C8 119.6(5)
O3 C9 C4 123.7(5)
C8 C9 C4 116.7(5)
N1 C10 C11 111.3(5)
N1 C10 H10A 109.4
C11 C10 H10A 109.4
N1 C10 H10B 109.4
C11 C10 H10B 109.4
H10A C10 H10B 108.0
N4 C11 C10 109.3(6)
N4 C11 H11A 109.8
C10 C11 H11A 109.8
N4 C11 H11B 109.8
C10 C11 H11B 109.8
H11A C11 H11B 108.3
N4 C12 C13 125.1(6)
N4 C12 H12A 117.5
C13 C12 H12A 117.5
C14 C13 C18 120.0(6)
C14 C13 C12 117.4(6)
C18 C13 C12 122.4(6)
C13 C14 C15 121.5(7)
C13 C14 H14A 119.2
C15 C14 H14A 119.2
C14 C15 C16 119.4(7)
C14 C15 N5 119.9(7)
C16 C15 N5 120.6(7)
C17 C16 C15 120.2(7)
C17 C16 H16A 119.9
C15 C16 H16A 119.9
C16 C17 C18 123.0(7)
C16 C17 H17A 118.5
C18 C17 H17A 118.5
O6 C18 C17 120.1(6)
O6 C18 C13 124.4(6)
C17 C18 C13 115.4(6)
N6 C19 C20 115.9(5)
N6 C19 H19A 108.3
C20 C19 H19A 108.3
N6 C19 H19B 108.3
C20 C19 H19B 108.3
H19A C19 H19B 107.4
N7 C20 C19 112.2(5)
N7 C20 H20A 109.2
C19 C20 H20A 109.2
N7 C20 H20B 109.2
C19 C20 H20B 109.2
H20A C20 H20B 107.9
N7 C21 C22 127.3(5)
N7 C21 H21A 116.3
C22 C21 H21A 116.3
C23 C22 C27 119.1(5)
C23 C22 C21 117.1(5)
C27 C22 C21 123.8(5)
C22 C23 C24 121.3(6)
C22 C23 H23A 119.4
C24 C23 H23A 119.4
C25 C24 C23 120.7(6)
C25 C24 N8 121.1(6)
C23 C24 N8 118.2(6)
C24 C25 C26 118.9(6)
C24 C25 H25A 120.6
C26 C25 H25A 120.6
C25 C26 C27 122.3(6)
C25 C26 H26A 118.8
C27 C26 H26A 118.8
O12 C27 C26 120.6(5)
O12 C27 C22 121.7(5)
C26 C27 C22 117.7(5)
N6 C28 C29 112.9(5)
N6 C28 H28A 109.0
C29 C28 H28A 109.0
N6 C28 H28B 109.0
C29 C28 H28B 109.0
H28A C28 H28B 107.8
N9 C29 C28 111.8(5)
N9 C29 H29A 109.3
C28 C29 H29A 109.3
N9 C29 H29B 109.3
C28 C29 H29B 109.3
H29A C29 H29B 107.9
N9 C30 C31 126.5(6)
N9 C30 H30A 116.8
C31 C30 H30A 116.8
C32 C31 C36 119.5(6)
C32 C31 C30 114.3(6)
C36 C31 C30 125.9(5)
C33 C32 C31 119.4(6)
C33 C32 H32A 120.3
C31 C32 H32A 120.3
C32 C33 C34 121.7(6)
C32 C33 N10 118.4(7)
C34 C33 N10 119.8(7)
C35 C34 C33 120.0(6)
C35 C34 H34A 120.0
C33 C34 H34A 120.0
C34 C35 C36 120.8(6)
C34 C35 H35A 119.6
C36 C35 H35A 119.6
O9 C36 C35 121.5(6)
O9 C36 C31 120.1(5)
C35 C36 C31 118.4(5)
C37 C38 H38A 109.5
C37 C38 H38B 109.5
H38A C38 H38B 109.5
C37 C38 H38C 109.5
H38A C38 H38C 109.5
H38B C38 H38C 109.5
N11 C37 C38 172.0(11)

loop_
_geom_bond_atom_site_label_1
_geom_bond_atom_site_label_2
_geom_bond_distance
Ni1 O3 1.995(4)
Ni1 N9 2.047(5)
Ni1 O9 2.052(4)
Ni1 O12 2.052(4)
Ni1 N2 2.092(4)
Ni1 N7 2.101(4)
Ni2 O6 1.987(4)
Ni2 N4 2.016(5)
Ni2 N11 2.043(6)
Ni2 O9 2.086(4)
Ni2 N1 2.109(5)
Ni2 O12 2.173(4)
N1 C1 1.481(7)
N1 C10 1.486(8)
N1 H1A 0.9100
N2 C3 1.269(6)
N2 C2 1.473(7)
N3 O1 1.212(7)
N3 O2 1.237(7)
N3 C6 1.460(8)
N4 C12 1.283(7)
N4 C11 1.475(8)
N5 O5 1.202(7)
N5 O4 1.235(7)
N5 C15 1.425(9)
N6 N6A 1.325(6)
N6 C19 1.463(7)
N6 C28 1.473(7)
N7 C21 1.298(6)
N7 C20 1.482(7)
N8 O10 1.201(7)
N8 O11 1.226(7)
N8 C24 1.450(8)
N9 C30 1.277(6)
N9 C29 1.461(7)
N10 O7 1.204(7)
N10 O8 1.215(7)
N10 C33 1.475(8)
N6A O14 1.226(6)
N6A O13 1.231(6)
O3 C9 1.279(6)
O6 C18 1.263(7)
O9 C36 1.322(6)
O12 C27 1.323(6)
N11 C37 1.055(12)
C1 C2 1.524(8)
C1 H1B 0.9700
C1 H1C 0.9700
C2 H2A 0.9700
C2 H2B 0.9700
C3 C4 1.445(7)
C3 H3A 0.9300
C4 C5 1.381(7)
C4 C9 1.449(8)
C5 C6 1.362(8)
C5 H5A 0.9300
C6 C7 1.389(8)
C7 C8 1.356(8)
C7 H7A 0.9300
C8 C9 1.403(7)
C8 H8A 0.9300
C10 C11 1.500(9)
C10 H10A 0.9700
C10 H10B 0.9700
C11 H11A 0.9700
C11 H11B 0.9700
C12 C13 1.455(9)
C12 H12A 0.9300
C13 C14 1.378(8)
C13 C18 1.445(9)
C14 C15 1.380(9)
C14 H14A 0.9300
C15 C16 1.387(9)
C16 C17 1.354(8)
C16 H16A 0.9300
C17 C18 1.416(9)
C17 H17A 0.9300
C19 C20 1.490(8)
C19 H19A 0.9700
C19 H19B 0.9700
C20 H20A 0.9700
C20 H20B 0.9700
C21 C22 1.420(7)
C21 H21A 0.9300
C22 C23 1.374(7)
C22 C27 1.406(8)
C23 C24 1.376(8)
C23 H23A 0.9300
C24 C25 1.358(8)
C25 C26 1.373(8)
C25 H25A 0.9300
C26 C27 1.393(8)
C26 H26A 0.9300
C28 C29 1.533(8)
C28 H28A 0.9700
C28 H28B 0.9700
C29 H29A 0.9700
C29 H29B 0.9700
C30 C31 1.448(8)
C30 H30A 0.9300
C31 C32 1.391(7)
C31 C36 1.424(8)
C32 C33 1.359(8)
C32 H32A 0.9300
C33 C34 1.381(9)
C34 C35 1.358(8)
C34 H34A 0.9300
C35 C36 1.392(8)
C35 H35A 0.9300
C38 C37 1.562(14)
C38 H38A 0.9600
C38 H38B 0.9600
C38 H38C 0.9600

loop_
_geom_torsion_atom_site_label_1
_geom_torsion_atom_site_label_2
_geom_torsion_atom_site_label_3
_geom_torsion_atom_site_label_4
_geom_torsion
O6 Ni2 N1 C1 170.3(10)
N4 Ni2 N1 C1 161.7(5)
N11 Ni2 N1 C1 64.6(5)
O9 Ni2 N1 C1 -30.2(5)
O12 Ni2 N1 C1 -106.8(5)
O6 Ni2 N1 C10 37.1(13)
N4 Ni2 N1 C10 28.5(4)
N11 Ni2 N1 C10 -68.6(4)
O9 Ni2 N1 C10 -163.5(4)
O12 Ni2 N1 C10 119.9(4)
O3 Ni1 N2 C3 3.1(5)
N9 Ni1 N2 C3 99.4(5)
O9 Ni1 N2 C3 -171.0(5)
O12 Ni1 N2 C3 -88.9(5)
N7 Ni1 N2 C3 -62(2)
O3 Ni1 N2 C2 -174.2(4)
N9 Ni1 N2 C2 -78.0(4)
O9 Ni1 N2 C2 11.6(4)
O12 Ni1 N2 C2 93.7(4)
N7 Ni1 N2 C2 120.4(19)
O6 Ni2 N4 C12 -28.7(5)
N11 Ni2 N4 C12 -123.3(6)
O9 Ni2 N4 C12 59.9(12)
N1 Ni2 N4 C12 149.9(6)
O12 Ni2 N4 C12 70.0(5)
O6 Ni2 N4 C11 171.8(5)
N11 Ni2 N4 C11 77.2(5)
O9 Ni2 N4 C11 -99.6(10)
N1 Ni2 N4 C11 -9.7(4)
O12 Ni2 N4 C11 -89.6(4)
O3 Ni1 N7 C21 -68.1(5)
N9 Ni1 N7 C21 -164.1(4)
O9 Ni1 N7 C21 106.2(5)
O12 Ni1 N7 C21 24.1(5)
N2 Ni1 N7 C21 -3(2)
O3 Ni1 N7 C20 106.7(4)
N9 Ni1 N7 C20 10.6(4)
O9 Ni1 N7 C20 -79.0(4)
O12 Ni1 N7 C20 -161.2(4)
N2 Ni1 N7 C20 172.2(18)
O3 Ni1 N9 C30 -176.4(4)
O9 Ni1 N9 C30 2.6(4)
O12 Ni1 N9 C30 24.5(13)
N2 Ni1 N9 C30 94.1(5)
N7 Ni1 N9 C30 -87.6(5)
O3 Ni1 N9 C29 6.7(4)
O9 Ni1 N9 C29 -174.3(4)
O12 Ni1 N9 C29 -152.4(9)
N2 Ni1 N9 C29 -82.8(4)
N7 Ni1 N9 C29 95.5(4)
C19 N6 N6A O14 -178.5(5)
C28 N6 N6A O14 -4.5(8)
C19 N6 N6A O13 1.2(8)
C28 N6 N6A O13 175.3(5)
N9 Ni1 O3 C9 -94.9(5)
O9 Ni1 O3 C9 94.2(15)
O12 Ni1 O3 C9 82.0(5)
N2 Ni1 O3 C9 -6.6(5)
N7 Ni1 O3 C9 168.6(5)
N4 Ni2 O6 C18 34.9(5)
N11 Ni2 O6 C18 131.6(6)
O9 Ni2 O6 C18 -133.3(5)
N1 Ni2 O6 C18 26.4(14)
O12 Ni2 O6 C18 -54.8(5)
O3 Ni1 O9 C36 147.0(14)
N9 Ni1 O9 C36 -24.0(4)
O12 Ni1 O9 C36 159.3(4)
N2 Ni1 O9 C36 -112.2(4)
N7 Ni1 O9 C36 72.8(4)
O3 Ni1 O9 Ni2 -21.1(15)
N9 Ni1 O9 Ni2 167.90(17)
O12 Ni1 O9 Ni2 -8.78(15)
N2 Ni1 O9 Ni2 79.64(17)
N7 Ni1 O9 Ni2 -95.37(17)
O6 Ni2 O9 C36 -60.0(4)
N4 Ni2 O9 C36 -148.5(9)
N11 Ni2 O9 C36 34.7(5)
N1 Ni2 O9 C36 123.4(4)
O12 Ni2 O9 C36 -158.8(5)
O6 Ni2 O9 Ni1 107.14(18)
N4 Ni2 O9 Ni1 18.6(10)
N11 Ni2 O9 Ni1 -158.2(2)
N1 Ni2 O9 Ni1 -69.42(18)
O12 Ni2 O9 Ni1 8.38(14)
O3 Ni1 O12 C27 42.7(4)
N9 Ni1 O12 C27 -158.2(9)
O9 Ni1 O12 C27 -136.1(4)
N2 Ni1 O12 C27 132.3(4)
N7 Ni1 O12 C27 -45.3(4)
O3 Ni1 O12 Ni2 -172.92(15)
N9 Ni1 O12 Ni2 -13.7(11)
O9 Ni1 O12 Ni2 8.36(14)
N2 Ni1 O12 Ni2 -83.28(16)
N7 Ni1 O12 Ni2 99.08(16)
O6 Ni2 O12 C27 43.0(5)
N4 Ni2 O12 C27 -46.4(5)
N11 Ni2 O12 C27 -162.8(9)
O9 Ni2 O12 C27 131.5(5)
N1 Ni2 O12 C27 -127.2(5)
O6 Ni2 O12 Ni1 -96.84(17)
N4 Ni2 O12 Ni1 173.79(19)
N11 Ni2 O12 Ni1 57.4(9)
O9 Ni2 O12 Ni1 -8.31(14)
N1 Ni2 O12 Ni1 93.03(18)
O6 Ni2 N11 C37 -131(4)
N4 Ni2 N11 C37 -42(4)
O9 Ni2 N11 C37 138(4)
N1 Ni2 N11 C37 39(4)
O12 Ni2 N11 C37 74(4)
C10 N1 C1 C2 -178.1(5)
Ni2 N1 C1 C2 50.1(7)
C3 N2 C2 C1 81.0(6)
Ni1 N2 C2 C1 -101.4(5)
N1 C1 C2 N2 43.2(7)
C2 N2 C3 C4 179.8(5)
Ni1 N2 C3 C4 2.4(8)
N2 C3 C4 C5 176.5(6)
N2 C3 C4 C9 -6.9(9)
C3 C4 C5 C6 177.4(5)
C9 C4 C5 C6 0.6(9)
C4 C5 C6 C7 -1.6(9)
C4 C5 C6 N3 -179.4(5)
O1 N3 C6 C5 -2.5(9)
O2 N3 C6 C5 177.2(6)
O1 N3 C6 C7 179.7(6)
O2 N3 C6 C7 -0.6(9)
C5 C6 C7 C8 0.9(10)
N3 C6 C7 C8 178.7(6)
C6 C7 C8 C9 0.7(10)
Ni1 O3 C9 C8 -176.6(4)
Ni1 O3 C9 C4 4.5(8)
C7 C8 C9 O3 179.5(6)
C7 C8 C9 C4 -1.5(9)
C5 C4 C9 O3 179.8(5)
C3 C4 C9 O3 3.2(9)
C5 C4 C9 C8 0.9(8)
C3 C4 C9 C8 -175.7(5)
C1 N1 C10 C11 174.6(6)
Ni2 N1 C10 C11 -43.5(6)
C12 N4 C11 C10 -172.5(6)
Ni2 N4 C11 C10 -11.6(7)
N1 C10 C11 N4 36.7(8)
C11 N4 C12 C13 172.0(6)
Ni2 N4 C12 C13 12.7(9)
N4 C12 C13 C14 -164.8(6)
N4 C12 C13 C18 10.3(11)
C18 C13 C14 C15 0.8(10)
C12 C13 C14 C15 176.0(6)
C13 C14 C15 C16 4.5(11)
C13 C14 C15 N5 -171.7(6)
O5 N5 C15 C14 179.0(7)
O4 N5 C15 C14 3.6(11)
O5 N5 C15 C16 2.8(11)
O4 N5 C15 C16 -172.6(7)
C14 C15 C16 C17 -3.9(11)
N5 C15 C16 C17 172.3(7)
C15 C16 C17 C18 -2.1(11)
Ni2 O6 C18 C17 152.5(5)
Ni2 O6 C18 C13 -24.6(9)
C16 C17 C18 O6 -170.3(6)
C16 C17 C18 C13 7.2(10)
C14 C13 C18 O6 170.9(6)
C12 C13 C18 O6 -4.0(11)
C14 C13 C18 C17 -6.4(10)
C12 C13 C18 C17 178.7(6)
N6A N6 C19 C20 79.4(7)
C28 N6 C19 C20 -94.4(6)
C21 N7 C20 C19 92.1(6)
Ni1 N7 C20 C19 -83.0(5)
N6 C19 C20 N7 90.4(6)
C20 N7 C21 C22 -174.1(6)
Ni1 N7 C21 C22 1.0(8)
N7 C21 C22 C23 158.6(6)
N7 C21 C22 C27 -19.6(10)
C27 C22 C23 C24 3.0(10)
C21 C22 C23 C24 -175.3(6)
C22 C23 C24 C25 -0.9(11)
C22 C23 C24 N8 177.5(6)
O10 N8 C24 C25 -171.1(8)
O11 N8 C24 C25 6.7(11)
O10 N8 C24 C23 10.5(11)
O11 N8 C24 C23 -171.7(7)
C23 C24 C25 C26 -0.4(11)
N8 C24 C25 C26 -178.7(6)
C24 C25 C26 C27 -0.5(11)
Ni1 O12 C27 C26 -136.4(5)
Ni2 O12 C27 C26 91.4(6)
Ni1 O12 C27 C22 42.8(7)
Ni2 O12 C27 C22 -89.3(6)
C25 C26 C27 O12 -178.1(6)
C25 C26 C27 C22 2.6(10)
C23 C22 C27 O12 177.0(5)
C21 C22 C27 O12 -4.9(9)
C23 C22 C27 C26 -3.7(9)
C21 C22 C27 C26 174.4(6)
N6A N6 C28 C29 -64.7(7)
C19 N6 C28 C29 109.0(6)
C30 N9 C29 C28 109.2(5)
Ni1 N9 C29 C28 -73.6(5)
N6 C28 C29 N9 -38.2(7)
C29 N9 C30 C31 -171.1(5)
Ni1 N9 C30 C31 11.9(8)
N9 C30 C31 C32 162.7(5)
N9 C30 C31 C36 -10.9(9)
C36 C31 C32 C33 3.9(8)
C30 C31 C32 C33 -170.2(5)
C31 C32 C33 C34 0.1(9)
C31 C32 C33 N10 176.3(5)
O7 N10 C33 C32 -2.0(9)
O8 N10 C33 C32 -179.5(6)
O7 N10 C33 C34 174.3(6)
O8 N10 C33 C34 -3.2(9)
C32 C33 C34 C35 -2.1(9)
N10 C33 C34 C35 -178.3(5)
C33 C34 C35 C36 -0.1(9)
Ni1 O9 C36 C35 -148.8(4)
Ni2 O9 C36 C35 15.4(8)
Ni1 O9 C36 C31 30.6(7)
Ni2 O9 C36 C31 -165.2(4)
C34 C35 C36 O9 -176.6(5)
C34 C35 C36 C31 4.1(8)
C32 C31 C36 O9 174.7(5)
C30 C31 C36 O9 -11.9(8)
C32 C31 C36 C35 -5.9(8)
C30 C31 C36 C35 167.4(5)
Ni2 N11 C37 C38 -47(10)
